data_2224414
loop_
_publ_author_name
'Wang, Yao'
'Wan, Rong'
'Han, Feng'
'Wang, Peng'

_publ_section_title
;
 5-(2,6-Difluorophenyl)-1,3,4-thiadiazol-2-amine
;
_journal_coeditor_code RN2058
_journal_issue 12
_journal_name_full 'Acta Crystallographica Section E'
_journal_page_first o3108
_journal_paper_doi 10.1107/S1600536809047990
_journal_volume 65
_journal_year 2009
_chemical_formula_iupac 'C8 H5 F2 N3 S'
_chemical_formula_moiety 'C8 H5 F2 N3 S'
_chemical_formula_sum 'C8 H5 F2 N3 S'
_chemical_formula_weight 213.21
_chemical_melting_point 533
_chemical_name_systematic
;
5-(2,6-Difluorophenyl)-1,3,4-thiadiazol-2-amine
;
_space_group_IT_number 14
_symmetry_cell_setting monoclinic
_symmetry_space_group_name_Hall '-P 2ybc'
_symmetry_space_group_name_H-M 'P 1 21/c 1'
_atom_sites_solution_hydrogens geom
_atom_sites_solution_primary direct
_atom_sites_solution_secondary difmap
_audit_creation_method SHELXL-97
_cell_angle_alpha 90.00
_cell_angle_beta 95.85(3)
_cell_angle_gamma 90.00
_cell_formula_units_Z 4
_cell_length_a 9.0920(18)
_cell_length_b 8.7400(17)
_cell_length_c 10.936(2)
_cell_measurement_reflns_used 25
_cell_measurement_temperature 293(2)
_cell_measurement_theta_max 13
_cell_measurement_theta_min 10
_cell_volume 864.5(3)
_computing_cell_refinement 'CAD-4 EXPRESS (Enraf--Nonius, 1989)'
_computing_data_collection 'CAD-4 EXPRESS (Enraf--Nonius, 1989)'
_computing_data_reduction 'XCAD4 (Harms & Wocadlo, 1995)'
_computing_molecular_graphics 'SHELXTL (Sheldrick, 2008)'
_computing_publication_material 'SHELXL97 (Sheldrick, 2008)'
_computing_structure_refinement 'SHELXL97 (Sheldrick, 2008)'
_computing_structure_solution 'SHELXS97 (Sheldrick, 2008)'
_diffrn_ambient_temperature 293(2)
_diffrn_measured_fraction_theta_full 1.000
_diffrn_measured_fraction_theta_max 1.000
_diffrn_measurement_device_type 'Enraf--Nonius CAD-4'
_diffrn_measurement_method \w/2\q
_diffrn_radiation_monochromator graphite
_diffrn_radiation_source 'fine-focus sealed tube'
_diffrn_radiation_type MoK\a
_diffrn_radiation_wavelength 0.71073
_diffrn_reflns_av_R_equivalents 0.0184
_diffrn_reflns_av_sigmaI/netI 0.0358
_diffrn_reflns_limit_h_max 10
_diffrn_reflns_limit_h_min 0
_diffrn_reflns_limit_k_max 10
_diffrn_reflns_limit_k_min 0
_diffrn_reflns_limit_l_max 13
_diffrn_reflns_limit_l_min -13
_diffrn_reflns_number 1670
_diffrn_reflns_theta_full 25.26
_diffrn_reflns_theta_max 25.26
_diffrn_reflns_theta_min 2.25
_diffrn_standards_decay_% 1
_diffrn_standards_interval_count 200
_diffrn_standards_interval_time 120
_diffrn_standards_number 3
_exptl_absorpt_coefficient_mu 0.365
_exptl_absorpt_correction_T_max 0.9644
_exptl_absorpt_correction_T_min 0.9306
_exptl_absorpt_correction_type psi-scan
_exptl_absorpt_process_details '(North <i>et al.</i>,  1968)'
_exptl_crystal_colour colorless
_exptl_crystal_density_diffrn 1.638
_exptl_crystal_density_method 'not measured'
_exptl_crystal_description block
_exptl_crystal_F_000 432
_exptl_crystal_size_max 0.20
_exptl_crystal_size_mid 0.10
_exptl_crystal_size_min 0.10
_refine_diff_density_max 0.256
_refine_diff_density_min -0.282
_refine_ls_extinction_method none
_refine_ls_goodness_of_fit_ref 1.008
_refine_ls_hydrogen_treatment constr
_refine_ls_matrix_type full
_refine_ls_number_parameters 127
_refine_ls_number_reflns 1568
_refine_ls_number_restraints 0
_refine_ls_restrained_S_all 1.008
_refine_ls_R_factor_all 0.0613
_refine_ls_R_factor_gt 0.0424
_refine_ls_shift/su_max 0.000
_refine_ls_shift/su_mean 0.000
_refine_ls_structure_factor_coef Fsqd
_refine_ls_weighting_details 'calc w=1/[\s^2^(Fo^2^)+(0.0600P)^2^+0.1500P] where P=(Fo^2^+2Fc^2^)/3'
_refine_ls_weighting_scheme calc
_refine_ls_wR_factor_gt 0.0978
_refine_ls_wR_factor_ref 0.1086
_reflns_number_gt 1189
_reflns_number_total 1568
_reflns_threshold_expression I>2\s(I)
_cod_data_source_file rn2058.cif
_cod_data_source_block I
_cod_depositor_comments
;
The following automatic conversions were performed:
'_symmetry_cell_setting' value 'Monoclinic' changed to 'monoclinic'
according to '/home/saulius/struct/CIF-dictionaries/cif_core.dic'
dictionary named 'cif_core.dic' version 2.4.1 from 2010-06-29.

Automatic conversion script
Id: cif_fix_enum 1527 2010-12-29 10:47:43Z saulius 

The following automatic conversions were performed:

'_symmetry_cell_setting' value 'Monoclinic' changed to 'monoclinic'
according to /home/saulius/struct/CIF-dictionaries/cif_core.dic
dictionary named 'cif_core.dic' version 2.4.1 from 2010-06-29.

Automatic conversion script
Id: cif_fix_values 1715 2011-07-08 13:25:40Z adriana 
;
_cod_original_sg_symbol_H-M 'P 21/c'
_cod_database_code 2224414
_cod_database_fobs_code 2224414

loop_
_symmetry_equiv_pos_as_xyz
'x, y, z'
'-x, y+1/2, -z+1/2'
'-x, -y, -z'
'x, -y-1/2, z-1/2'

loop_
_atom_site_type_symbol
_atom_site_label
_atom_site_fract_x
_atom_site_fract_y
_atom_site_fract_z
_atom_site_U_iso_or_equiv
_atom_site_adp_type
_atom_site_calc_flag
_atom_site_refinement_flags
_atom_site_occupancy
_atom_site_disorder_assembly
_atom_site_disorder_group
S S 0.68075(8) 0.14488(8) 0.16016(6) 0.0423(2) Uani d . 1 . .
F F1 0.8904(2) 0.0561(2) -0.18276(16) 0.0637(5) Uani d . 1 . .
N N1 0.6608(3) 0.1922(3) -0.07123(19) 0.0475(6) Uani d . 1 . .
C C1 0.8942(4) -0.3350(4) -0.0851(3) 0.0606(9) Uani d . 1 . .
H H1B 0.9319 -0.4285 -0.1078 0.073 Uiso calc R 1 . .
F F2 0.6767(2) -0.1812(2) 0.14183(15) 0.0616(5) Uani d . 1 . .
N N2 0.6037(3) 0.3224(3) -0.02139(19) 0.0495(6) Uani d . 1 . .
C C2 0.9208(3) -0.2061(4) -0.1510(3) 0.0531(8) Uani d . 1 . .
H H2B 0.9784 -0.2110 -0.2165 0.064 Uiso calc R 1 . .
N N3 0.5574(3) 0.4251(3) 0.1678(2) 0.0521(7) Uani d . 1 . .
H H3A 0.5209 0.5074 0.1338 0.062 Uiso calc R 1 . .
H H3B 0.5620 0.4143 0.2462 0.062 Uiso calc R 1 . .
C C3 0.8608(3) -0.0705(3) -0.1185(2) 0.0442(7) Uani d . 1 . .
C C4 0.7736(3) -0.0549(3) -0.0209(2) 0.0362(6) Uani d . 1 . .
C C5 0.7556(3) -0.1889(3) 0.0433(3) 0.0446(7) Uani d . 1 . .
C C6 0.8123(4) -0.3281(3) 0.0144(3) 0.0571(8) Uani d . 1 . .
H H6A 0.7961 -0.4149 0.0603 0.069 Uiso calc R 1 . .
C C7 0.7062(3) 0.0912(3) 0.0101(2) 0.0357(6) Uani d . 1 . .
C C8 0.6070(3) 0.3142(3) 0.0986(2) 0.0376(6) Uani d . 1 . .

loop_
_atom_site_aniso_label
_atom_site_aniso_U_11
_atom_site_aniso_U_22
_atom_site_aniso_U_33
_atom_site_aniso_U_12
_atom_site_aniso_U_13
_atom_site_aniso_U_23
S 0.0628(5) 0.0382(4) 0.0272(3) 0.0092(3) 0.0101(3) 0.0052(3)
F1 0.0799(13) 0.0567(11) 0.0601(11) 0.0030(10) 0.0351(10) 0.0104(9)
N1 0.0737(17) 0.0411(12) 0.0278(11) 0.0138(12) 0.0064(11) -0.0010(9)
C1 0.069(2) 0.0476(18) 0.065(2) 0.0180(16) 0.0049(17) -0.0093(16)
F2 0.0825(13) 0.0493(10) 0.0580(11) 0.0069(9) 0.0309(10) 0.0111(8)
N2 0.0803(18) 0.0405(13) 0.0280(11) 0.0176(12) 0.0069(11) 0.0017(10)
C2 0.0503(18) 0.063(2) 0.0471(17) 0.0128(16) 0.0116(14) -0.0065(15)
N3 0.0824(19) 0.0448(13) 0.0304(12) 0.0185(13) 0.0128(12) 0.0008(10)
C3 0.0479(16) 0.0468(16) 0.0384(14) 0.0020(13) 0.0071(13) 0.0000(12)
C4 0.0389(15) 0.0363(14) 0.0333(13) 0.0015(11) 0.0035(11) -0.0016(11)
C5 0.0468(16) 0.0446(15) 0.0430(15) 0.0022(13) 0.0077(13) 0.0015(13)
C6 0.069(2) 0.0377(16) 0.065(2) 0.0041(15) 0.0080(17) 0.0039(14)
C7 0.0432(15) 0.0362(13) 0.0279(12) 0.0014(12) 0.0051(11) 0.0011(11)
C8 0.0481(16) 0.0348(14) 0.0298(13) 0.0042(12) 0.0042(11) 0.0032(10)

loop_
_atom_type_symbol
_atom_type_description
_atom_type_scat_dispersion_real
_atom_type_scat_dispersion_imag
_atom_type_scat_source
C C 0.0033 0.0016 'International Tables Vol C Tables 4.2.6.8 and 6.1.1.4'
H H 0.0000 0.0000 'International Tables Vol C Tables 4.2.6.8 and 6.1.1.4'
N N 0.0061 0.0033 'International Tables Vol C Tables 4.2.6.8 and 6.1.1.4'
F F 0.0171 0.0103 'International Tables Vol C Tables 4.2.6.8 and 6.1.1.4'
S S 0.1246 0.1234 'International Tables Vol C Tables 4.2.6.8 and 6.1.1.4'

loop_
_geom_angle_atom_site_label_1
_geom_angle_atom_site_label_2
_geom_angle_atom_site_label_3
_geom_angle_site_symmetry_1
_geom_angle_site_symmetry_3
_geom_angle
_geom_angle_publ_flag
C8 S C7 . . 86.98(12) ?
C7 N1 N2 . . 113.4(2) ?
C2 C1 C6 . . 121.1(3) ?
C2 C1 H1B . . 119.5 ?
C6 C1 H1B . . 119.5 ?
C8 N2 N1 . . 112.2(2) ?
C3 C2 C1 . . 118.6(3) ?
C3 C2 H2B . . 120.7 ?
C1 C2 H2B . . 120.7 ?
C8 N3 H3A . . 120.0 ?
C8 N3 H3B . . 120.0 ?
H3A N3 H3B . . 120.0 ?
F1 C3 C2 . . 117.9(2) ?
F1 C3 C4 . . 118.4(2) ?
C2 C3 C4 . . 123.7(3) ?
C5 C4 C3 . . 114.2(2) ?
C5 C4 C7 . . 123.0(2) ?
C3 C4 C7 . . 122.8(2) ?
F2 C5 C6 . . 118.0(2) ?
F2 C5 C4 . . 117.4(2) ?
C6 C5 C4 . . 124.6(3) ?
C5 C6 C1 . . 117.8(3) ?
C5 C6 H6A . . 121.1 ?
C1 C6 H6A . . 121.1 ?
N1 C7 C4 . . 123.1(2) ?
N1 C7 S . . 113.60(19) ?
C4 C7 S . . 123.26(18) ?
N2 C8 N3 . . 123.6(2) ?
N2 C8 S . . 113.82(19) ?
N3 C8 S . . 122.63(19) ?

loop_
_geom_bond_atom_site_label_1
_geom_bond_atom_site_label_2
_geom_bond_site_symmetry_2
_geom_bond_distance
_geom_bond_publ_flag
S C8 . 1.733(3) ?
S C7 . 1.745(2) ?
F1 C3 . 1.352(3) ?
N1 C7 . 1.291(3) ?
N1 N2 . 1.385(3) ?
C1 C2 . 1.372(4) ?
C1 C6 . 1.382(4) ?
C1 H1B . 0.9300 ?
F2 C5 . 1.356(3) ?
N2 C8 . 1.311(3) ?
C2 C3 . 1.367(4) ?
C2 H2B . 0.9300 ?
N3 C8 . 1.336(3) ?
N3 H3A . 0.8600 ?
N3 H3B . 0.8600 ?
C3 C4 . 1.400(4) ?
C4 C5 . 1.384(4) ?
C4 C7 . 1.471(3) ?
C5 C6 . 1.370(4) ?
C6 H6A . 0.9300 ?

loop_
_geom_hbond_atom_site_label_D
_geom_hbond_atom_site_label_H
_geom_hbond_atom_site_label_A
_geom_hbond_site_symmetry_A
_geom_hbond_distance_DH
_geom_hbond_distance_HA
_geom_hbond_distance_DA
_geom_hbond_angle_DHA
_geom_hbond_publ_flag
N3 H3A N2 3_665 0.8600 2.1700 3.017(4) 166.00 yes
N3 H3B N1 4_566 0.8600 2.3000 3.088(3) 152.00 yes

loop_
_geom_torsion_atom_site_label_1
_geom_torsion_atom_site_label_2
_geom_torsion_atom_site_label_3
_geom_torsion_atom_site_label_4
_geom_torsion_site_symmetry_1
_geom_torsion_site_symmetry_2
_geom_torsion_site_symmetry_3
_geom_torsion_site_symmetry_4
_geom_torsion
_geom_torsion_publ_flag
C7 N1 N2 C8 . . . . -0.5(4) ?
C6 C1 C2 C3 . . . . -1.9(5) ?
C1 C2 C3 F1 . . . . 178.7(3) ?
C1 C2 C3 C4 . . . . 0.2(5) ?
F1 C3 C4 C5 . . . . -176.8(2) ?
C2 C3 C4 C5 . . . . 1.6(4) ?
F1 C3 C4 C7 . . . . 3.6(4) ?
C2 C3 C4 C7 . . . . -178.0(3) ?
C3 C4 C5 F2 . . . . 177.7(2) ?
C7 C4 C5 F2 . . . . -2.7(4) ?
C3 C4 C5 C6 . . . . -2.1(4) ?
C7 C4 C5 C6 . . . . 177.5(3) ?
F2 C5 C6 C1 . . . . -179.2(3) ?
C4 C5 C6 C1 . . . . 0.6(5) ?
C2 C1 C6 C5 . . . . 1.5(5) ?
N2 N1 C7 C4 . . . . -178.8(2) ?
N2 N1 C7 S . . . . 0.9(3) ?
C5 C4 C7 N1 . . . . -146.4(3) ?
C3 C4 C7 N1 . . . . 33.2(4) ?
C5 C4 C7 S . . . . 33.9(4) ?
C3 C4 C7 S . . . . -146.5(2) ?
C8 S C7 N1 . . . . -0.7(2) ?
C8 S C7 C4 . . . . 178.9(2) ?
N1 N2 C8 N3 . . . . -179.6(3) ?
N1 N2 C8 S . . . . -0.1(3) ?
C7 S C8 N2 . . . . 0.4(2) ?
C7 S C8 N3 . . . . -180.0(3) ?

loop_
_cod_related_entry_id
_cod_related_entry_database
_cod_related_entry_code
1 ChemSpider 814684
